data_4514198
loop_
_publ_author_name
'Domski, Gregory J.'
'Eagan, James M.'
'De Rosa, Claudio'
'Di Girolamo, Rocco'
'LaPointe, Anne M.'
'Lobkovsky, Emil B.'
'Talarico, Giovanni'
'Coates, Geoffrey W.'

_publ_section_title
;
 Combined Experimental and Theoretical Approach for Living and
 Isoselective Propylene Polymerization
;
_journal_issue 10
_journal_name_full 'ACS Catalysis'
_journal_page_first 6930
_journal_paper_doi 10.1021/acscatal.7b02107
_journal_volume 7
_journal_year 2017
_chemical_formula_moiety 'C26 H32 Hf N2, C7 H8'
_chemical_formula_sum 'C33 H40 Hf N2'
_chemical_formula_weight 643.16
_space_group_crystal_system triclinic
_space_group_IT_number 2
_space_group_name_Hall '-P 1'
_space_group_name_H-M_alt 'P -1'
_symmetry_space_group_name_Hall '-P 1'
_symmetry_space_group_name_H-M 'P -1'
_atom_sites_solution_hydrogens geom
_audit_creation_date 2017-06-28
_audit_creation_method
;
Olex2 1.2
(compiled 2017.01.04 svn.r3372 for OlexSys, GUI svn.r5335)
;
_cell_angle_alpha 79.555(3)
_cell_angle_beta 66.820(3)
_cell_angle_gamma 67.872(3)
_cell_formula_units_Z 2
_cell_length_a 11.0762(7)
_cell_length_b 11.9530(8)
_cell_length_c 12.8362(9)
_cell_measurement_reflns_used 9686
_cell_measurement_temperature 173.15
_cell_measurement_theta_max 0.00
_cell_measurement_theta_min 0.00
_cell_volume 1446.09(17)
_computing_cell_refinement 'SAINT v7.06A (Bruker, 2003)'
_computing_data_reduction 'SAINT v7.06A (Bruker, 2003)'
_computing_molecular_graphics 'Olex2 (Dolomanov et al., 2009)'
_computing_publication_material 'Olex2 (Dolomanov et al., 2009)'
_computing_structure_refinement 'XL (Sheldrick, 2008)'
_diffrn_ambient_temperature 173.15
_diffrn_measured_fraction_theta_full 0.995
_diffrn_measured_fraction_theta_max 0.992
_diffrn_measurement_device_type 'CCD area detector'
_diffrn_measurement_method 'phi and omega scans'
_diffrn_radiation_monochromator graphite
_diffrn_radiation_type MoK\a
_diffrn_radiation_wavelength 0.71073
_diffrn_reflns_av_R_equivalents 0.0279
_diffrn_reflns_av_unetI/netI 0.0190
_diffrn_reflns_Laue_measured_fraction_full 0.995
_diffrn_reflns_Laue_measured_fraction_max 0.992
_diffrn_reflns_limit_h_max 14
_diffrn_reflns_limit_h_min -15
_diffrn_reflns_limit_k_max 16
_diffrn_reflns_limit_k_min -16
_diffrn_reflns_limit_l_max 17
_diffrn_reflns_limit_l_min -17
_diffrn_reflns_number 43187
_diffrn_reflns_point_group_measured_fraction_full 0.995
_diffrn_reflns_point_group_measured_fraction_max 0.992
_diffrn_reflns_theta_full 25.242
_diffrn_reflns_theta_max 29.129
_diffrn_reflns_theta_min 1.727
_exptl_absorpt_coefficient_mu 3.630
_exptl_absorpt_correction_T_max 0.8394
_exptl_absorpt_correction_T_min 0.4090
_exptl_absorpt_correction_type multi-scan
_exptl_absorpt_process_details
'SADABS v.2.10 (Bruker,2003) was used for absorption correction. R(int) was 0.0829 before and 0.0295 after correction. The Ratio of minimum to maximum transmission is 0.6714. The \l/2 correction factor is 0.0015.'
_exptl_crystal_colour red
_exptl_crystal_density_diffrn 1.477
_exptl_crystal_description plate
_exptl_crystal_F_000 648
_exptl_crystal_size_max 0.3
_exptl_crystal_size_mid 0.15
_exptl_crystal_size_min 0.05
_refine_diff_density_max 0.964
_refine_diff_density_min -0.791
_refine_diff_density_rms 0.074
_refine_ls_extinction_method none
_refine_ls_goodness_of_fit_ref 1.083
_refine_ls_hydrogen_treatment constr
_refine_ls_matrix_type full
_refine_ls_number_parameters 332
_refine_ls_number_reflns 7727
_refine_ls_number_restraints 0
_refine_ls_restrained_S_all 1.083
_refine_ls_R_factor_all 0.0190
_refine_ls_R_factor_gt 0.0166
_refine_ls_shift/su_max 0.003
_refine_ls_shift/su_mean 0.000
_refine_ls_structure_factor_coef Fsqd
_refine_ls_weighting_details 'w=1/[\s^2^(Fo^2^)+(0.0203P)^2^+0.7224P] where P=(Fo^2^+2Fc^2^)/3'
_refine_ls_weighting_scheme calc
_refine_ls_wR_factor_gt 0.0417
_refine_ls_wR_factor_ref 0.0430
_reflns_Friedel_coverage 0.000
_reflns_number_gt 7224
_reflns_number_total 7727
_reflns_threshold_expression 'I > 2\s(I)'
_cod_data_source_file cs7b02107_si_005.cif
_cod_data_source_block m
_cod_depositor_comments 'Adding full bibliography for 4514196--4514200.cif.'
_cod_database_code 4514198
_shelx_shelxl_version_number 2014/7
_shelx_space_group_comment
;
The symmetry employed for this shelxl refinement is uniquely defined
by the following loop, which should always be used as a source of
symmetry information in preference to the above space-group names.
They are only intended as comments.
;
_shelx_estimated_absorpt_t_max 0.839
_shelx_estimated_absorpt_t_min 0.409
_olex2_refinement_description
;
1. Fixed Uiso
 At 1.2 times of:
  All C(H) groups, All C(H,H) groups
 At 1.5 times of:
  All C(H,H,H) groups
2.a Ternary CH refined with riding coordinates:
 C21(H21), C24(H24)
2.b Secondary CH2 refined with riding coordinates:
 C1(H1A,H1B)
2.c Aromatic/amide H refined with riding coordinates:
 C3(H3), C4(H4), C5(H5), C8(H8), C9(H9), C10(H10), C11(H11), C17(H17),
 C18(H18), C19(H19), C3S(H3S), C4S(H4S), C5S(H5S), C6S(H6S), C7S(H7S)
2.d Idealised Me refined as rotating group:
 C13(H13A,H13B,H13C), C14(H14A,H14B,H14C), C22(H22A,H22B,H22C), C23(H23A,H23B,
 H23C), C25(H25A,H25B,H25C), C26(H26A,H26B,H26C), C1S(H1SA,H1SB,H1SC)
;
_olex2_submission_special_instructions 'No special instructions were received'

loop_
_space_group_symop_operation_xyz
'x, y, z'
'-x, -y, -z'

loop_
_atom_site_label
_atom_site_type_symbol
_atom_site_fract_x
_atom_site_fract_y
_atom_site_fract_z
_atom_site_U_iso_or_equiv
_atom_site_adp_type
_atom_site_occupancy
_atom_site_site_symmetry_order
_atom_site_calc_flag
_atom_site_refinement_flags_posn
Hf1 Hf 0.68115(2) 0.25751(2) 0.16936(2) 0.02124(3) Uani 1 1 d .
N1 N 0.58819(14) 0.19500(12) 0.33292(12) 0.0195(3) Uani 1 1 d .
N2 N 0.71301(15) 0.05672(13) 0.16536(12) 0.0219(3) Uani 1 1 d .
C1 C 0.57755(19) 0.07622(16) 0.36128(15) 0.0242(3) Uani 1 1 d .
H1A H 0.4782 0.0828 0.3896 0.029 Uiso 1 1 calc R
H1B H 0.6147 0.0382 0.4226 0.029 Uiso 1 1 calc R
C2 C 0.65542(18) -0.00025(16) 0.26233(15) 0.0230(3) Uani 1 1 d .
C3 C 0.6716(2) -0.12251(18) 0.26608(17) 0.0336(4) Uani 1 1 d .
H3 H 0.6245 -0.1601 0.3334 0.040 Uiso 1 1 calc R
C4 C 0.7572(2) -0.18685(18) 0.17012(19) 0.0366(5) Uani 1 1 d .
H4 H 0.7785 -0.2719 0.1728 0.044 Uiso 1 1 calc R
C5 C 0.8132(2) -0.12739(18) 0.06837(17) 0.0309(4) Uani 1 1 d .
H5 H 0.8663 -0.1701 0.0002 0.037 Uiso 1 1 calc R
C6 C 0.78980(18) -0.00431(17) 0.06841(15) 0.0249(3) Uani 1 1 d .
C7 C 0.83895(19) 0.07215(18) -0.03123(15) 0.0270(4) Uani 1 1 d .
C8 C 0.9161(2) 0.0266(2) -0.13962(17) 0.0369(5) Uani 1 1 d .
H8 H 0.9425 -0.0570 -0.1508 0.044 Uiso 1 1 calc R
C9 C 0.9536(2) 0.1042(2) -0.23052(18) 0.0450(6) Uani 1 1 d .
H9 H 1.0064 0.0738 -0.3045 0.054 Uiso 1 1 calc R
C10 C 0.9145(2) 0.2254(2) -0.21425(18) 0.0447(6) Uani 1 1 d .
H10 H 0.9393 0.2786 -0.2771 0.054 Uiso 1 1 calc R
C11 C 0.8390(2) 0.2700(2) -0.10621(17) 0.0383(5) Uani 1 1 d .
H11 H 0.8139 0.3536 -0.0962 0.046 Uiso 1 1 calc R
C12 C 0.7988(2) 0.19453(18) -0.01126(16) 0.0297(4) Uani 1 1 d .
C13 C 0.5147(2) 0.42020(18) 0.14419(17) 0.0319(4) Uani 1 1 d .
H13A H 0.4378 0.3974 0.1456 0.048 Uiso 1 1 calc GR
H13B H 0.5515 0.4599 0.0708 0.048 Uiso 1 1 calc GR
H13C H 0.4806 0.4759 0.2049 0.048 Uiso 1 1 calc GR
C14 C 0.8325(2) 0.33020(18) 0.17919(18) 0.0316(4) Uani 1 1 d .
H14A H 0.7889 0.3801 0.2457 0.047 Uiso 1 1 calc GR
H14B H 0.8614 0.3795 0.1104 0.047 Uiso 1 1 calc GR
H14C H 0.9144 0.2632 0.1859 0.047 Uiso 1 1 calc GR
C15 C 0.53285(17) 0.26582(14) 0.43097(13) 0.0189(3) Uani 1 1 d .
C16 C 0.39181(17) 0.34198(15) 0.46933(14) 0.0211(3) Uani 1 1 d .
C17 C 0.34307(19) 0.41021(16) 0.56372(16) 0.0272(4) Uani 1 1 d .
H17 H 0.2485 0.4618 0.5901 0.033 Uiso 1 1 calc R
C18 C 0.4292(2) 0.40463(17) 0.61989(16) 0.0294(4) Uani 1 1 d .
H18 H 0.3943 0.4533 0.6832 0.035 Uiso 1 1 calc R
C19 C 0.5659(2) 0.32803(17) 0.58365(16) 0.0273(4) Uani 1 1 d .
H19 H 0.6244 0.3237 0.6231 0.033 Uiso 1 1 calc R
C20 C 0.61960(17) 0.25720(15) 0.49053(14) 0.0212(3) Uani 1 1 d .
C21 C 0.28997(18) 0.34567(17) 0.41565(16) 0.0254(3) Uani 1 1 d .
H21 H 0.3449 0.3045 0.3418 0.031 Uiso 1 1 calc R
C22 C 0.2021(2) 0.47422(19) 0.3921(2) 0.0372(5) Uani 1 1 d .
H22A H 0.1377 0.5124 0.4641 0.056 Uiso 1 1 calc GR
H22B H 0.1488 0.4716 0.3477 0.056 Uiso 1 1 calc GR
H22C H 0.2636 0.5211 0.3494 0.056 Uiso 1 1 calc GR
C23 C 0.1934(2) 0.2759(2) 0.49237(19) 0.0362(4) Uani 1 1 d .
H23A H 0.2495 0.1922 0.5040 0.054 Uiso 1 1 calc GR
H23B H 0.1296 0.2769 0.4564 0.054 Uiso 1 1 calc GR
H23C H 0.1393 0.3142 0.5657 0.054 Uiso 1 1 calc GR
C24 C 0.76777(18) 0.16834(17) 0.46031(16) 0.0255(3) Uani 1 1 d .
H24 H 0.7956 0.1354 0.3849 0.031 Uiso 1 1 calc R
C25 C 0.8733(2) 0.2259(2) 0.4523(2) 0.0369(5) Uani 1 1 d .
H25A H 0.8589 0.3016 0.4066 0.055 Uiso 1 1 calc GR
H25B H 0.9681 0.1703 0.4167 0.055 Uiso 1 1 calc GR
H25C H 0.8605 0.2428 0.5286 0.055 Uiso 1 1 calc GR
C26 C 0.7736(2) 0.06251(19) 0.5483(2) 0.0378(5) Uani 1 1 d .
H26A H 0.7544 0.0918 0.6217 0.057 Uiso 1 1 calc GR
H26B H 0.8667 0.0009 0.5235 0.057 Uiso 1 1 calc GR
H26C H 0.7036 0.0273 0.5560 0.057 Uiso 1 1 calc GR
C1S C 0.4585(3) 0.7873(3) 1.1240(2) 0.0638(8) Uani 1 1 d .
H1SA H 0.4217 0.7205 1.1429 0.096 Uiso 1 1 calc GR
H1SB H 0.3849 0.8633 1.1182 0.096 Uiso 1 1 calc GR
H1SC H 0.4906 0.7923 1.1835 0.096 Uiso 1 1 calc GR
C2S C 0.5783(2) 0.7657(2) 1.01289(19) 0.0418(5) Uani 1 1 d .
C3S C 0.6931(3) 0.6616(2) 0.9978(2) 0.0482(6) Uani 1 1 d .
H3S H 0.6946 0.6026 1.0582 0.058 Uiso 1 1 calc R
C4S C 0.8045(3) 0.6414(3) 0.8983(3) 0.0597(8) Uani 1 1 d .
H4S H 0.8826 0.5692 0.8896 0.072 Uiso 1 1 calc R
C5S C 0.8026(3) 0.7260(4) 0.8113(3) 0.0666(9) Uani 1 1 d .
H5S H 0.8803 0.7127 0.7420 0.080 Uiso 1 1 calc R
C6S C 0.6898(4) 0.8300(4) 0.8227(2) 0.0680(9) Uani 1 1 d .
H6S H 0.6893 0.8877 0.7612 0.082 Uiso 1 1 calc R
C7S C 0.5758(3) 0.8513(3) 0.9242(2) 0.0528(6) Uani 1 1 d .
H7S H 0.4975 0.9234 0.9326 0.063 Uiso 1 1 calc R

loop_
_atom_site_aniso_label
_atom_site_aniso_U_11
_atom_site_aniso_U_22
_atom_site_aniso_U_33
_atom_site_aniso_U_23
_atom_site_aniso_U_13
_atom_site_aniso_U_12
Hf1 0.02285(4) 0.02058(4) 0.01812(4) 0.00073(2) -0.00478(3) -0.00836(3)
N1 0.0212(6) 0.0181(6) 0.0178(6) -0.0003(5) -0.0051(5) -0.0073(5)
N2 0.0216(6) 0.0226(7) 0.0203(7) -0.0019(5) -0.0067(5) -0.0066(5)
C1 0.0263(8) 0.0220(8) 0.0223(8) -0.0009(6) -0.0050(6) -0.0098(6)
C2 0.0249(8) 0.0234(8) 0.0225(8) 0.0005(6) -0.0088(6) -0.0104(6)
C3 0.0463(11) 0.0235(9) 0.0298(10) 0.0001(7) -0.0102(8) -0.0146(8)
C4 0.0443(11) 0.0214(9) 0.0406(11) -0.0061(8) -0.0119(9) -0.0084(8)
C5 0.0333(9) 0.0279(9) 0.0291(9) -0.0081(7) -0.0099(8) -0.0060(8)
C6 0.0221(8) 0.0284(9) 0.0228(8) -0.0036(7) -0.0087(6) -0.0053(7)
C7 0.0237(8) 0.0337(10) 0.0200(8) -0.0031(7) -0.0063(6) -0.0065(7)
C8 0.0345(10) 0.0400(11) 0.0239(9) -0.0075(8) -0.0059(8) -0.0014(9)
C9 0.0391(11) 0.0583(15) 0.0210(9) -0.0052(9) -0.0021(8) -0.0061(10)
C10 0.0418(12) 0.0559(14) 0.0228(10) 0.0069(9) -0.0021(8) -0.0158(11)
C11 0.0434(11) 0.0392(11) 0.0244(9) 0.0022(8) -0.0036(8) -0.0160(9)
C12 0.0296(9) 0.0335(10) 0.0219(8) 0.0006(7) -0.0057(7) -0.0106(8)
C13 0.0334(9) 0.0296(10) 0.0308(9) 0.0075(7) -0.0131(8) -0.0110(8)
C14 0.0284(9) 0.0298(10) 0.0352(10) -0.0009(8) -0.0071(8) -0.0128(8)
C15 0.0198(7) 0.0167(7) 0.0176(7) 0.0009(6) -0.0044(6) -0.0064(6)
C16 0.0192(7) 0.0182(7) 0.0226(8) 0.0009(6) -0.0046(6) -0.0063(6)
C17 0.0240(8) 0.0206(8) 0.0281(9) -0.0039(7) -0.0035(7) -0.0030(6)
C18 0.0354(9) 0.0237(9) 0.0250(9) -0.0065(7) -0.0061(7) -0.0079(7)
C19 0.0307(9) 0.0282(9) 0.0253(8) -0.0029(7) -0.0110(7) -0.0108(7)
C20 0.0208(7) 0.0204(8) 0.0210(8) 0.0005(6) -0.0067(6) -0.0071(6)
C21 0.0187(7) 0.0264(9) 0.0287(9) -0.0002(7) -0.0078(6) -0.0059(6)
C22 0.0280(9) 0.0320(10) 0.0471(12) 0.0032(9) -0.0179(9) -0.0029(8)
C23 0.0267(9) 0.0407(11) 0.0425(11) 0.0025(9) -0.0098(8) -0.0171(8)
C24 0.0213(8) 0.0263(9) 0.0269(8) -0.0009(7) -0.0103(7) -0.0043(7)
C25 0.0265(9) 0.0379(11) 0.0487(12) 0.0052(9) -0.0171(9) -0.0128(8)
C26 0.0361(10) 0.0288(10) 0.0470(12) 0.0067(9) -0.0201(9) -0.0074(8)
C1S 0.0494(15) 0.103(3) 0.0427(14) 0.0008(15) -0.0164(12) -0.0315(16)
C2S 0.0419(12) 0.0601(15) 0.0354(11) -0.0015(10) -0.0165(9) -0.0273(11)
C3S 0.0532(14) 0.0495(14) 0.0573(15) 0.0028(12) -0.0268(12) -0.0285(12)
C4S 0.0468(14) 0.0726(19) 0.0717(19) -0.0239(16) -0.0179(13) -0.0266(14)
C5S 0.0576(17) 0.108(3) 0.0490(16) -0.0165(17) -0.0062(13) -0.051(2)
C6S 0.094(2) 0.100(3) 0.0420(15) 0.0227(16) -0.0353(16) -0.066(2)
C7S 0.0616(16) 0.0618(17) 0.0509(15) 0.0078(12) -0.0350(13) -0.0267(13)

loop_
_atom_type_symbol
_atom_type_description
_atom_type_scat_dispersion_real
_atom_type_scat_dispersion_imag
_atom_type_scat_source
C C 0.0033 0.0016 'International Tables Vol C Tables 4.2.6.8 and 6.1.1.4'
H H 0.0000 0.0000 'International Tables Vol C Tables 4.2.6.8 and 6.1.1.4'
Hf Hf -0.5830 6.1852 'International Tables Vol C Tables 4.2.6.8 and 6.1.1.4'
N N 0.0061 0.0033 'International Tables Vol C Tables 4.2.6.8 and 6.1.1.4'

loop_
_geom_angle_atom_site_label_1
_geom_angle_atom_site_label_2
_geom_angle_atom_site_label_3
_geom_angle
N1 Hf1 N2 70.97(5)
N1 Hf1 C12 141.07(6)
N1 Hf1 C13 103.62(6)
N1 Hf1 C14 106.04(7)
C12 Hf1 N2 70.11(6)
C13 Hf1 N2 130.25(7)
C13 Hf1 C12 100.36(7)
C13 Hf1 C14 103.44(8)
C14 Hf1 N2 125.92(6)
C14 Hf1 C12 97.54(7)
C1 N1 Hf1 124.50(11)
C15 N1 Hf1 122.79(10)
C15 N1 C1 112.65(13)
C2 N2 Hf1 118.61(11)
C2 N2 C6 120.27(16)
C6 N2 Hf1 121.11(12)
N1 C1 C2 111.15(14)
N2 C2 C1 114.43(15)
N2 C2 C3 121.57(17)
C3 C2 C1 123.99(16)
C4 C3 C2 118.37(18)
C3 C4 C5 120.03(19)
C6 C5 C4 118.96(18)
N2 C6 C5 120.45(17)
N2 C6 C7 113.63(16)
C5 C6 C7 125.91(17)
C8 C7 C6 122.22(19)
C8 C7 C12 121.99(18)
C12 C7 C6 115.75(16)
C9 C8 C7 119.4(2)
C10 C9 C8 120.2(2)
C9 C10 C11 120.2(2)
C10 C11 C12 121.7(2)
C7 C12 Hf1 119.05(13)
C7 C12 C11 116.58(18)
C11 C12 Hf1 124.33(15)
C16 C15 N1 120.48(15)
C20 C15 N1 119.59(14)
C20 C15 C16 119.92(15)
C15 C16 C21 122.22(16)
C17 C16 C15 118.57(16)
C17 C16 C21 119.10(15)
C18 C17 C16 121.49(16)
C19 C18 C17 119.70(17)
C18 C19 C20 121.16(18)
C15 C20 C24 122.39(15)
C19 C20 C15 119.11(15)
C19 C20 C24 118.42(16)
C16 C21 C22 113.00(16)
C16 C21 C23 109.87(16)
C22 C21 C23 109.46(16)
C20 C24 C25 113.11(16)
C20 C24 C26 109.94(15)
C25 C24 C26 109.12(16)
C3S C2S C1S 120.7(2)
C3S C2S C7S 119.1(2)
C7S C2S C1S 120.2(3)
C4S C3S C2S 121.6(3)
C3S C4S C5S 119.3(3)
C4S C5S C6S 120.7(3)
C5S C6S C7S 120.2(3)
C2S C7S C6S 119.0(3)

loop_
_geom_bond_atom_site_label_1
_geom_bond_atom_site_label_2
_geom_bond_distance
Hf1 N1 2.0822(14)
Hf1 N2 2.2977(15)
Hf1 C12 2.2705(19)
Hf1 C13 2.1965(19)
Hf1 C14 2.210(2)
N1 C1 1.438(2)
N1 C15 1.437(2)
N2 C2 1.347(2)
N2 C6 1.354(2)
C1 C2 1.469(2)
C2 C3 1.398(3)
C3 C4 1.372(3)
C4 C5 1.398(3)
C5 C6 1.394(3)
C6 C7 1.473(3)
C7 C8 1.397(3)
C7 C12 1.400(3)
C8 C9 1.382(3)
C9 C10 1.377(4)
C10 C11 1.388(3)
C11 C12 1.405(3)
C15 C16 1.413(2)
C15 C20 1.412(2)
C16 C17 1.392(3)
C16 C21 1.521(2)
C17 C18 1.382(3)
C18 C19 1.380(3)
C19 C20 1.388(2)
C20 C24 1.519(2)
C21 C22 1.528(3)
C21 C23 1.534(3)
C24 C25 1.528(3)
C24 C26 1.536(3)
C1S C2S 1.499(4)
C2S C3S 1.380(4)
C2S C7S 1.387(4)
C3S C4S 1.363(4)
C4S C5S 1.366(5)
C5S C6S 1.370(5)
C6S C7S 1.393(4)
